data_7050884
loop_
_publ_author_name
'Tian, Yu-Peng'
'Zhang, Xuan-Jun'
'Wu, Jie-Ying'
'Fun, Hoong-Kun'
'Jiang, Min-Hua'
'Xu, Zhi-Qiang'
'Usman, Anwar'
'Chantrapromma, Suchada'
'Thompson, Laurence K.'

_publ_section_title
;
 Structural diversity and properties of a series of dinuclear and
 mononuclear copper(ii) and copper(i) carboxylato complexes
;
_journal_issue 10
_journal_name_full 'New Journal of Chemistry'
_journal_page_first 1468
_journal_paper_doi 10.1039/b203334h
_journal_volume 26
_journal_year 2002
_chemical_formula_sum 'C68 H54 Cl Cu2 N7 O12'
_chemical_formula_weight 1323.71
_space_group_IT_number 14
_symmetry_cell_setting monoclinic
_symmetry_space_group_name_Hall '-P 2ybc'
_symmetry_space_group_name_H-M 'P 1 21/c 1'
_atom_sites_solution_hydrogens geom
_atom_sites_solution_primary direct
_atom_sites_solution_secondary difmap
_audit_creation_method SHELXL-97
_cell_angle_alpha 90.00
_cell_angle_beta 129.6300(10)
_cell_angle_gamma 90.00
_cell_formula_units_Z 4
_cell_length_a 14.2574(4)
_cell_length_b 24.8155(7)
_cell_length_c 21.5853(5)
_cell_measurement_reflns_used 6024
_cell_measurement_temperature 293(2)
_cell_measurement_theta_max 28.52
_cell_measurement_theta_min 1.47
_cell_volume 5881.8(3)
_computing_cell_refinement 'SAINT (Siemens, 1996)'
_computing_data_collection 'SMART (Siemens, 1996)'
_computing_data_reduction SAINT
_computing_molecular_graphics SHELXTL
_computing_publication_material
;
SHELXTL, PARST (Nardelli, 1995) and PLATON (Spek, 1990)
;
_computing_structure_refinement SHELXTL
_computing_structure_solution 'SHELXTL (Sheldrick, 1997)'
_diffrn_ambient_temperature 293(2)
_diffrn_detector_area_resol_mean 8.33
_diffrn_measured_fraction_theta_full 0.959
_diffrn_measured_fraction_theta_max 0.959
_diffrn_measurement_device_type
;
Siemens SMART CCD area detector diffractometer
;
_diffrn_measurement_method '\w scans'
_diffrn_radiation_monochromator graphite
_diffrn_radiation_source 'fine-focus sealed tube'
_diffrn_radiation_type MoK\a
_diffrn_radiation_wavelength 0.71073
_diffrn_reflns_av_R_equivalents 0.1609
_diffrn_reflns_av_sigmaI/netI 0.2182
_diffrn_reflns_limit_h_max 11
_diffrn_reflns_limit_h_min -19
_diffrn_reflns_limit_k_max 31
_diffrn_reflns_limit_k_min -32
_diffrn_reflns_limit_l_max 28
_diffrn_reflns_limit_l_min -27
_diffrn_reflns_number 39847
_diffrn_reflns_theta_full 28.45
_diffrn_reflns_theta_max 28.45
_diffrn_reflns_theta_min 1.47
_diffrn_standards_decay_% 0
_exptl_absorpt_coefficient_mu 0.842
_exptl_absorpt_correction_T_max 0.7863
_exptl_absorpt_correction_T_min 0.7294
_exptl_absorpt_correction_type empirical
_exptl_absorpt_process_details 'SADABS (Sheldrick, 1996)'
_exptl_crystal_colour 'dark green'
_exptl_crystal_density_diffrn 1.495
_exptl_crystal_density_method 'not measured'
_exptl_crystal_description block
_exptl_crystal_F_000 2728
_exptl_crystal_size_max 0.40
_exptl_crystal_size_mid 0.32
_exptl_crystal_size_min 0.30
_refine_diff_density_max 1.472
_refine_diff_density_min -1.643
_refine_diff_density_rms 0.186
_refine_ls_extinction_coef 0.0025(2)
_refine_ls_extinction_expression Fc^*^=kFc[1+0.001xFc^2^\l^3^/sin(2\q)]^-1/4^
_refine_ls_extinction_method SHELXL
_refine_ls_goodness_of_fit_ref 0.886
_refine_ls_hydrogen_treatment mixed
_refine_ls_matrix_type full
_refine_ls_number_parameters 858
_refine_ls_number_reflns 14221
_refine_ls_number_restraints 2
_refine_ls_restrained_S_all 0.886
_refine_ls_R_factor_all 0.2140
_refine_ls_R_factor_gt 0.1057
_refine_ls_shift/su_max 0.009
_refine_ls_shift/su_mean 0.000
_refine_ls_structure_factor_coef Fsqd
_refine_ls_weighting_details 'calc w=1/[\s^2^(Fo^2^)+(0.1561P)^2^+0.0000P] where P=(Fo^2^+2Fc^2^)/3'
_refine_ls_weighting_scheme calc
_refine_ls_wR_factor_gt 0.2616
_refine_ls_wR_factor_ref 0.3068
_reflns_number_gt 5344
_reflns_number_total 14221
_reflns_threshold_expression 'I > 2\s(I)'
_cod_data_source_file b203334h.txt
_cod_data_source_block tian33m
_cod_original_sg_symbol_H-M P21/c
_cod_database_code 7050884

loop_
_symmetry_equiv_pos_as_xyz
'x, y, z'
'-x, y+1/2, -z+1/2'
'-x, -y, -z'
'x, -y-1/2, z-1/2'

loop_
_atom_site_label
_atom_site_type_symbol
_atom_site_fract_x
_atom_site_fract_y
_atom_site_fract_z
_atom_site_U_iso_or_equiv
_atom_site_adp_type
_atom_site_occupancy
_atom_site_symmetry_multiplicity
_atom_site_calc_flag
_atom_site_refinement_flags
_atom_site_disorder_assembly
_atom_site_disorder_group
Cu1 Cu -0.56772(4) 0.18135(2) -0.27410(3) 0.03744(17) Uani 1 1 d . . .
Cu2 Cu -0.71016(4) 0.17478(2) -0.46179(3) 0.03933(17) Uani 1 1 d . . .
Cl1 Cl 0.0859(2) -0.01471(12) -0.12917(15) 0.1542(12) Uani 1 1 d . . .
O1 O -0.9132(3) 0.1514(2) -0.4476(2) 0.0835(16) Uani 1 1 d . . .
O2 O -0.7385(2) 0.19602(12) -0.36885(15) 0.0394(9) Uani 1 1 d . . .
O3 O -0.5355(2) 0.19197(12) -0.36464(16) 0.0406(9) Uani 1 1 d . . .
O4 O -0.6919(3) 0.09941(12) -0.43001(17) 0.0490(11) Uani 1 1 d . . .
O5 O -0.5909(3) 0.10450(13) -0.29621(16) 0.0517(11) Uani 1 1 d . . .
O6 O -0.5182(3) 0.15383(17) -0.44949(19) 0.0681(13) Uani 1 1 d . . .
O7 O 0.0349(6) -0.0235(5) -0.0837(5) 0.287(6) Uani 1 1 d . . .
O8 O 0.1740(8) 0.0269(4) -0.0922(6) 0.359(6) Uani 1 1 d . . .
O9 O 0.1434(7) -0.0652(3) -0.1277(5) 0.264(5) Uani 1 1 d . . .
O10 O -0.0172(11) 0.0002(6) -0.2054(5) 0.517(11) Uani 1 1 d . . .
O1W O 0.0134(7) -0.4552(3) -0.0282(5) 0.237(4) Uani 1 1 d . . .
H1W1 H 0.0280 -0.4311 -0.0520 0.106 Uiso 1 1 d . . .
H2W1 H -0.0625 -0.4640 -0.0474 0.508 Uiso 1 1 d . . .
N1 N -0.7647(3) 0.20230(17) -0.2492(2) 0.0557(13) Uani 1 1 d . . .
N2 N -0.8563(3) 0.15559(16) -0.5740(2) 0.0421(11) Uani 1 1 d . . .
N3 N -0.7461(3) 0.24762(15) -0.50996(19) 0.0384(10) Uani 1 1 d . . .
N4 N -0.2744(3) 0.20043(16) -0.2476(2) 0.0447(12) Uani 1 1 d . . .
N5 N -0.5725(4) -0.00395(17) -0.2823(3) 0.083(2) Uani 1 1 d . . .
N6 N -0.4123(3) 0.16865(14) -0.16378(19) 0.0392(11) Uani 1 1 d . . .
N7 N -0.5363(3) 0.25712(13) -0.23681(19) 0.0346(10) Uani 1 1 d . . .
C1 C -0.7831(4) 0.2573(2) -0.2464(3) 0.0496(14) Uani 1 1 d . . .
C2 C -0.8664(4) 0.2921(2) -0.3088(3) 0.0598(18) Uani 1 1 d . . .
H2A H -0.9227 0.2792 -0.3631 0.055(14) Uiso 1 1 d R . .
C3 C -0.8655(4) 0.3450(2) -0.2914(3) 0.0601(18) Uani 1 1 d . . .
H3A H -0.9231 0.3695 -0.3337 0.10(2) Uiso 1 1 d R . .
C4 C -0.7819(4) 0.3635(2) -0.2119(3) 0.0572(16) Uani 1 1 d . . .
H4A H -0.7822 0.4007 -0.1997 0.040(13) Uiso 1 1 d R . .
C5 C -0.6984(3) 0.32912(19) -0.1503(2) 0.0423(13) Uani 1 1 d . . .
H5A H -0.6409 0.3417 -0.0959 0.044(13) Uiso 1 1 d R . .
C6 C -0.6971(4) 0.27619(19) -0.1671(2) 0.0403(13) Uani 1 1 d . . .
C7 C -0.6242(4) 0.22954(19) -0.1206(2) 0.0449(13) Uani 1 1 d . . .
C8 C -0.5246(4) 0.2229(2) -0.0386(3) 0.0532(15) Uani 1 1 d . . .
H8A H -0.4931 0.2529 -0.0024 0.084(19) Uiso 1 1 d R . .
C9 C -0.4735(5) 0.1722(2) -0.0115(3) 0.071(2) Uani 1 1 d . . .
H9A H -0.4036 0.1674 0.0441 0.068(16) Uiso 1 1 d R . .
C10 C -0.5196(5) 0.1282(2) -0.0623(3) 0.0730(19) Uani 1 1 d . . .
H10A H -0.4830 0.0934 -0.0410 0.080(18) Uiso 1 1 d R . .
C11 C -0.6196(4) 0.1335(2) -0.1445(3) 0.0664(17) Uani 1 1 d . . .
H11A H -0.6532 0.1035 -0.1809 0.056(14) Uiso 1 1 d R . .
C12 C -0.6674(4) 0.1851(2) -0.1709(3) 0.0500(14) Uani 1 1 d . . .
C13 C -0.8442(5) 0.1679(2) -0.3195(3) 0.0667(18) Uani 1 1 d . . .
H13A H -0.8308 0.1312 -0.3016 0.030(11) Uiso 1 1 d R . .
H13B H -0.9268 0.1770 -0.3441 0.058(16) Uiso 1 1 d R . .
C14 C -0.8302(4) 0.17236(19) -0.3829(2) 0.0406(14) Uani 1 1 d . . .
C15 C -0.9067(4) 0.1076(2) -0.6038(3) 0.0587(17) Uani 1 1 d . . .
H15A H -0.8716 0.0769 -0.5686 0.085(19) Uiso 1 1 d R . .
C16 C -1.0100(4) 0.1025(3) -0.6846(3) 0.070(2) Uani 1 1 d . . .
H16A H -1.0463 0.0677 -0.7052 0.11(2) Uiso 1 1 d R . .
C17 C -1.0572(4) 0.1449(3) -0.7348(3) 0.079(2) Uani 1 1 d . . .
H17A H -1.1264 0.1405 -0.7907 0.068(16) Uiso 1 1 d R . .
C18 C -1.0079(4) 0.1955(2) -0.7058(3) 0.0558(17) Uani 1 1 d . . .
C19 C -1.0478(4) 0.2457(3) -0.7512(3) 0.076(2) Uani 1 1 d . . .
H19A H -1.1178 0.2447 -0.8074 0.092(19) Uiso 1 1 d R . .
C20 C -0.9942(4) 0.2907(3) -0.7196(3) 0.0696(18) Uani 1 1 d . . .
H20A H -1.0251 0.3224 -0.7528 0.12(3) Uiso 1 1 d R . .
C21 C -0.8893(4) 0.2961(2) -0.6365(3) 0.0616(16) Uani 1 1 d . . .
C22 C -0.8249(4) 0.3423(2) -0.5984(3) 0.0693(16) Uani 1 1 d . . .
H22A H -0.8474 0.3750 -0.6288 0.12(3) Uiso 1 1 d R . .
C23 C -0.7254(4) 0.3417(2) -0.5176(3) 0.0668(18) Uani 1 1 d . . .
H23A H -0.6850 0.3748 -0.4902 0.077(17) Uiso 1 1 d R . .
C24 C -0.6876(4) 0.2941(2) -0.4755(3) 0.0511(14) Uani 1 1 d . . .
H24A H -0.6166 0.2938 -0.4196 0.072(17) Uiso 1 1 d R . .
C25 C -0.8461(4) 0.24917(19) -0.5897(2) 0.0423(13) Uani 1 1 d . . .
C26 C -0.9045(3) 0.1990(2) -0.6238(2) 0.0405(13) Uani 1 1 d . . .
C27 C -0.4724(4) 0.17295(19) -0.3814(2) 0.0428(14) Uani 1 1 d . . .
C28 C -0.3370(4) 0.1738(2) -0.3259(3) 0.0607(19) Uani 1 1 d . . .
H28A H -0.3121 0.1910 -0.3531 0.057(16) Uiso 1 1 d R . .
H28B H -0.3092 0.1372 -0.3156 0.072(17) Uiso 1 1 d R . .
C29 C -0.2746(3) 0.25469(18) -0.2367(2) 0.0374(13) Uani 1 1 d . . .
C30 C -0.3494(4) 0.2949(2) -0.2926(3) 0.0587(18) Uani 1 1 d . . .
H30A H -0.4103 0.2862 -0.3485 0.079(18) Uiso 1 1 d R . .
C31 C -0.3334(4) 0.3468(2) -0.2663(3) 0.0598(19) Uani 1 1 d . . .
H31A H -0.3830 0.3749 -0.3043 0.11(2) Uiso 1 1 d R . .
C32 C -0.2472(4) 0.3591(2) -0.1863(3) 0.0608(18) Uani 1 1 d . . .
H32A H -0.2411 0.3954 -0.1687 0.026(11) Uiso 1 1 d R . .
C33 C -0.1692(4) 0.32077(19) -0.1297(3) 0.0483(15) Uani 1 1 d . . .
H33A H -0.1052 0.3300 -0.0743 0.042(13) Uiso 1 1 d R . .
C34 C -0.1842(3) 0.26701(18) -0.1556(2) 0.0387(13) Uani 1 1 d . . .
C35 C -0.1186(3) 0.21777(19) -0.1157(2) 0.0391(13) Uani 1 1 d . . .
C36 C -0.0165(4) 0.2055(2) -0.0354(3) 0.0479(15) Uani 1 1 d . . .
H36A H 0.0239 0.2333 0.0048 0.18(4) Uiso 1 1 d R . .
C37 C 0.0229(4) 0.1529(2) -0.0172(3) 0.0593(18) Uani 1 1 d . . .
H37A H 0.0923 0.1439 0.0370 0.054(14) Uiso 1 1 d R . .
C38 C -0.0364(4) 0.1132(2) -0.0766(3) 0.0635(19) Uani 1 1 d . . .
H38A H -0.0073 0.0768 -0.0614 0.064(16) Uiso 1 1 d R . .
C39 C -0.1349(4) 0.1244(2) -0.1546(3) 0.0531(17) Uani 1 1 d . . .
H39A H -0.1733 0.0973 -0.1957 0.033(11) Uiso 1 1 d R . .
C40 C -0.1763(3) 0.17722(18) -0.1732(2) 0.0384(13) Uani 1 1 d . . .
C41 C -0.6058(5) -0.0076(2) -0.2316(3) 0.077(3) Uani 1 1 d . . .
C42 C -0.7175(5) -0.0009(2) -0.2496(4) 0.089(3) Uani 1 1 d . . .
H42A H -0.7886 0.0085 -0.3031 0.081(18) Uiso 1 1 d R . .
C43 C -0.7193(6) -0.0081(3) -0.1883(4) 0.090(3) Uani 1 1 d . . .
H43A H -0.7956 -0.0040 -0.1992 0.056(16) Uiso 1 1 d R . .
C44 C -0.6196(7) -0.0210(3) -0.1131(4) 0.106(3) Uani 1 1 d . . .
H44A H -0.6264 -0.0264 -0.0720 0.11(2) Uiso 1 1 d R . .
C45 C -0.5048(6) -0.0272(2) -0.0924(4) 0.094(3) Uani 1 1 d . . .
H45A H -0.4334 -0.0356 -0.0386 0.087(19) Uiso 1 1 d R . .
C46 C -0.4994(5) -0.0206(2) -0.1533(3) 0.072(2) Uani 1 1 d . . .
C47 C -0.4034(6) -0.0215(2) -0.1567(3) 0.079(3) Uani 1 1 d . . .
C48 C -0.2636(6) -0.0304(2) -0.0997(4) 0.128(4) Uani 1 1 d . . .
H48A H -0.2268 -0.0396 -0.0452 0.24(5) Uiso 1 1 d R . .
C49 C -0.1900(7) -0.0261(3) -0.1221(5) 0.123(4) Uani 1 1 d . . .
H49A H -0.1034 -0.0307 -0.0825 0.23(5) Uiso 1 1 d R . .
C50 C -0.2496(6) -0.0146(2) -0.2022(4) 0.099(3) Uani 1 1 d . . .
H50A H -0.1994 -0.0127 -0.2174 0.13(3) Uiso 1 1 d R . .
C51 C -0.3734(6) -0.0069(2) -0.2604(4) 0.102(3) Uani 1 1 d . . .
H51A H -0.4096 0.0014 -0.3150 0.12(3) Uiso 1 1 d R . .
C52 C -0.4463(5) -0.0108(2) -0.2369(4) 0.076(2) Uani 1 1 d . . .
C53 C -0.6532(5) 0.0186(2) -0.3619(3) 0.079(3) Uani 1 1 d . . .
H53A H -0.6359 0.0029 -0.3943 0.11(2) Uiso 1 1 d R . .
H53B H -0.7354 0.0095 -0.3856 0.11(2) Uiso 1 1 d R . .
C54 C -0.6436(4) 0.08053(18) -0.3620(3) 0.0453(16) Uani 1 1 d . . .
C55 C -0.3518(4) 0.1228(2) -0.1286(3) 0.0506(15) Uani 1 1 d . . .
H55A H -0.3793 0.0907 -0.1607 0.067(16) Uiso 1 1 d R . .
C56 C -0.2511(4) 0.1202(2) -0.0488(3) 0.0587(18) Uani 1 1 d . . .
H56A H -0.2124 0.0862 -0.0250 0.10(2) Uiso 1 1 d R . .
C57 C -0.2082(4) 0.1654(3) -0.0032(3) 0.0593(18) Uani 1 1 d . . .
H57A H -0.1376 0.1634 0.0527 0.10(2) Uiso 1 1 d R . .
C58 C -0.2664(4) 0.2153(2) -0.0371(3) 0.0500(16) Uani 1 1 d . . .
C59 C -0.2310(5) 0.2654(3) 0.0037(3) 0.068(2) Uani 1 1 d . . .
H59A H -0.1580 0.2667 0.0589 0.15(3) Uiso 1 1 d R . .
C60 C -0.2935(4) 0.3108(2) -0.0323(3) 0.0675(19) Uani 1 1 d . . .
H60A H -0.2710 0.3431 -0.0012 0.055(14) Uiso 1 1 d R . .
C61 C -0.3996(4) 0.31172(19) -0.1183(3) 0.0463(15) Uani 1 1 d . . .
C62 C -0.4693(4) 0.3569(2) -0.1623(3) 0.0594(17) Uani 1 1 d . . .
H62A H -0.4453 0.3916 -0.1368 0.080(18) Uiso 1 1 d R . .
C63 C -0.5694(4) 0.35170(18) -0.2402(3) 0.0517(15) Uani 1 1 d . . .
H63A H -0.6177 0.3827 -0.2706 0.068(16) Uiso 1 1 d R . .
C64 C -0.6023(3) 0.30085(18) -0.2759(2) 0.0395(13) Uani 1 1 d . . .
H64A H -0.6757 0.2972 -0.3306 0.018(10) Uiso 1 1 d R . .
C65 C -0.4377(3) 0.26217(17) -0.1590(2) 0.0356(12) Uani 1 1 d . . .
C66 C -0.3692(3) 0.21451(18) -0.1190(2) 0.0359(13) Uani 1 1 d . . .
C67 C -0.1043(3) 0.05943(7) -0.34115(12) 0.0716(19) Uani 1 1 d D . .
H67A H -0.1452 0.0440 -0.3227 0.086 Uiso 1 1 calc R . .
H67B H -0.0174 0.0531 -0.3013 0.086 Uiso 1 1 calc R . .
C68 C -0.1553(7) 0.0384(4) -0.4224(2) 0.55(2) Uani 1 1 d D . .
H68A H -0.1240 0.0029 -0.4169 0.826 Uiso 1 1 calc R . .
H68B H -0.1320 0.0619 -0.4459 0.826 Uiso 1 1 calc R . .
H68C H -0.2425 0.0370 -0.4565 0.826 Uiso 1 1 calc R . .
O11 O -0.1323(10) 0.11695(10) -0.3604(5) 0.793(17) Uani 1 1 d D . .
H11B H -0.1163 0.1329 -0.3214 1.190 Uiso 1 1 calc R . .

loop_
_atom_site_aniso_label
_atom_site_aniso_U_11
_atom_site_aniso_U_22
_atom_site_aniso_U_33
_atom_site_aniso_U_23
_atom_site_aniso_U_13
_atom_site_aniso_U_12
Cu1 0.0398(3) 0.0184(3) 0.0296(2) -0.00025(19) 0.01073(18) -0.0005(2)
Cu2 0.0392(3) 0.0243(3) 0.0294(2) 0.0012(2) 0.01022(18) -0.0013(2)
Cl1 0.1763(18) 0.116(2) 0.1198(16) -0.0075(15) 0.0710(14) 0.0011(17)
O1 0.0561(19) 0.125(4) 0.0409(17) -0.019(2) 0.0175(14) -0.024(2)
O2 0.0366(13) 0.0267(16) 0.0378(13) 0.0022(12) 0.0157(10) 0.0024(12)
O3 0.0311(13) 0.0311(17) 0.0424(13) -0.0021(12) 0.0154(10) -0.0001(12)
O4 0.0626(16) 0.0159(15) 0.0395(14) -0.0056(12) 0.0190(12) -0.0038(13)
O5 0.0598(17) 0.0295(18) 0.0316(14) 0.0039(12) 0.0132(12) -0.0032(14)
O6 0.0568(17) 0.080(3) 0.0421(16) -0.0115(17) 0.0198(13) 0.0034(19)
O7 0.240(4) 0.472(17) 0.259(5) 0.068(7) 0.211(4) 0.021(8)
O8 0.498(8) 0.226(7) 0.351(9) -0.155(7) 0.270(7) -0.276(6)
O9 0.404(8) 0.102(6) 0.240(7) -0.010(5) 0.185(6) 0.089(6)
O10 0.415(13) 0.60(2) 0.100(7) 0.026(10) -0.040(8) 0.278(13)
O1W 0.320(6) 0.124(7) 0.348(7) 0.061(5) 0.250(5) 0.050(5)
N1 0.082(2) 0.041(2) 0.0447(16) -0.0170(16) 0.0405(14) -0.020(2)
N2 0.0383(16) 0.039(2) 0.0382(16) 0.0009(15) 0.0193(12) -0.0038(17)
N3 0.0420(15) 0.027(2) 0.0466(15) -0.0003(14) 0.0284(12) 0.0033(15)
N4 0.0378(17) 0.038(2) 0.0318(16) 0.0007(15) 0.0098(13) -0.0060(17)
N5 0.111(3) 0.019(2) 0.048(2) 0.0025(18) 0.018(2) -0.001(2)
N6 0.0450(16) 0.0238(19) 0.0374(15) -0.0042(13) 0.0210(12) 0.0013(15)
N7 0.0362(15) 0.0171(17) 0.0444(15) 0.0047(13) 0.0228(12) 0.0015(14)
C1 0.058(2) 0.048(3) 0.0478(19) -0.004(2) 0.0361(16) -0.010(2)
C2 0.045(2) 0.078(4) 0.038(2) 0.009(2) 0.0176(18) -0.004(3)
C3 0.051(2) 0.068(4) 0.054(2) 0.015(2) 0.0302(18) 0.008(3)
C4 0.065(2) 0.052(3) 0.067(2) 0.007(2) 0.0477(18) -0.001(2)
C5 0.0467(19) 0.041(3) 0.0412(18) 0.0031(18) 0.0289(14) 0.003(2)
C6 0.0497(19) 0.039(3) 0.0385(17) 0.0048(17) 0.0312(14) 0.000(2)
C7 0.061(2) 0.032(3) 0.0498(19) -0.0036(18) 0.0388(15) -0.008(2)
C8 0.067(2) 0.044(3) 0.047(2) 0.008(2) 0.0361(17) 0.010(2)
C9 0.083(3) 0.063(4) 0.067(3) 0.013(3) 0.048(2) 0.020(3)
C10 0.104(3) 0.049(4) 0.086(3) 0.019(3) 0.070(2) 0.019(3)
C11 0.104(3) 0.032(3) 0.087(3) -0.009(2) 0.072(2) -0.009(3)
C12 0.071(2) 0.041(3) 0.0498(19) -0.0068(19) 0.0440(16) -0.016(2)
C13 0.087(3) 0.050(3) 0.058(2) -0.026(2) 0.044(2) -0.032(3)
C14 0.039(2) 0.039(3) 0.0315(18) 0.0006(17) 0.0162(15) 0.003(2)
C15 0.064(3) 0.047(3) 0.050(2) -0.013(2) 0.0288(19) -0.012(2)
C16 0.060(3) 0.072(4) 0.049(3) -0.018(3) 0.020(2) -0.022(3)
C17 0.043(3) 0.128(6) 0.036(2) -0.012(3) 0.011(2) 0.005(3)
C18 0.039(2) 0.083(4) 0.0343(19) 0.000(2) 0.0179(16) 0.020(2)
C19 0.059(3) 0.122(5) 0.037(2) 0.024(3) 0.0259(18) 0.043(3)
C20 0.074(3) 0.081(4) 0.057(2) 0.033(3) 0.0431(19) 0.043(3)
C21 0.078(2) 0.060(3) 0.071(2) 0.034(2) 0.0593(17) 0.040(2)
C22 0.099(3) 0.038(3) 0.113(3) 0.032(2) 0.086(2) 0.033(2)
C23 0.084(3) 0.024(3) 0.108(3) 0.008(2) 0.068(2) 0.011(2)
C24 0.063(2) 0.029(3) 0.076(2) -0.001(2) 0.0512(17) 0.002(2)
C25 0.0495(19) 0.037(3) 0.0462(18) 0.0107(18) 0.0331(14) 0.013(2)
C26 0.0373(18) 0.053(3) 0.0315(16) 0.0067(18) 0.0222(13) 0.007(2)
C27 0.036(2) 0.038(3) 0.0341(19) 0.0038(18) 0.0125(16) -0.005(2)
C28 0.043(2) 0.064(4) 0.042(2) -0.002(2) 0.011(2) 0.004(3)
C29 0.0292(18) 0.035(3) 0.0384(18) 0.0062(17) 0.0171(14) -0.0030(18)
C30 0.050(2) 0.050(3) 0.049(2) 0.021(2) 0.0185(19) 0.006(2)
C31 0.052(3) 0.031(3) 0.068(3) 0.021(2) 0.025(2) 0.005(2)
C32 0.067(3) 0.031(3) 0.085(3) 0.011(2) 0.049(2) 0.003(2)
C33 0.050(2) 0.037(3) 0.055(2) 0.002(2) 0.0323(17) -0.001(2)
C34 0.0337(18) 0.030(2) 0.050(2) 0.0115(17) 0.0253(15) 0.0039(18)
C35 0.0329(18) 0.036(3) 0.0466(19) 0.0048(18) 0.0244(14) -0.0008(18)
C36 0.038(2) 0.050(3) 0.039(2) 0.003(2) 0.0172(16) 0.004(2)
C37 0.048(2) 0.067(4) 0.042(2) 0.013(2) 0.0197(19) 0.013(3)
C38 0.056(3) 0.039(3) 0.080(3) 0.014(2) 0.036(2) 0.015(2)
C39 0.050(2) 0.031(3) 0.059(3) -0.003(2) 0.0255(19) 0.001(2)
C40 0.0258(18) 0.035(3) 0.0403(19) -0.0041(18) 0.0143(14) -0.0052(18)
C41 0.095(4) 0.013(2) 0.056(3) -0.004(2) 0.017(3) -0.009(3)
C42 0.083(4) 0.029(3) 0.085(4) -0.004(3) 0.021(3) -0.009(3)
C43 0.106(4) 0.047(4) 0.088(4) -0.003(3) 0.048(3) -0.004(3)
C44 0.150(5) 0.047(4) 0.092(4) -0.012(3) 0.063(4) -0.004(4)
C45 0.142(5) 0.031(3) 0.071(3) -0.002(3) 0.050(3) 0.002(4)
C46 0.089(3) 0.031(3) 0.056(3) -0.007(2) 0.027(3) -0.004(3)
C47 0.096(4) 0.016(2) 0.049(3) 0.006(2) 0.010(3) 0.000(3)
C48 0.118(5) 0.019(3) 0.075(4) 0.008(3) -0.019(4) 0.008(3)
C49 0.143(5) 0.043(4) 0.172(6) 0.019(4) 0.096(5) 0.003(4)
C50 0.130(5) 0.034(3) 0.107(4) 0.015(3) 0.063(4) 0.015(3)
C51 0.144(5) 0.018(3) 0.111(5) 0.008(3) 0.066(4) 0.003(3)
C52 0.085(4) 0.015(2) 0.076(4) -0.003(2) 0.029(3) 0.000(3)
C53 0.102(4) 0.022(3) 0.049(3) 0.007(2) 0.018(3) 0.002(3)
C54 0.048(2) 0.021(2) 0.038(2) -0.0024(17) 0.0135(18) -0.0027(19)
C55 0.064(2) 0.030(3) 0.043(2) 0.0057(19) 0.0274(17) 0.012(2)
C56 0.048(2) 0.047(3) 0.056(3) 0.015(2) 0.022(2) 0.013(2)
C57 0.037(2) 0.087(4) 0.044(2) 0.013(2) 0.0216(17) 0.009(3)
C58 0.048(2) 0.052(3) 0.0320(19) -0.002(2) 0.0175(16) -0.009(2)
C59 0.062(3) 0.080(4) 0.032(2) -0.016(3) 0.016(2) -0.013(3)
C60 0.068(3) 0.061(4) 0.055(3) -0.031(2) 0.031(2) -0.022(3)
C61 0.049(2) 0.030(3) 0.054(2) -0.0126(19) 0.0295(17) -0.011(2)
C62 0.079(3) 0.026(3) 0.078(3) -0.014(2) 0.052(2) -0.008(2)
C63 0.064(2) 0.014(2) 0.080(3) 0.0035(19) 0.0473(19) 0.002(2)
C64 0.046(2) 0.022(2) 0.0467(19) 0.0051(17) 0.0278(15) 0.0055(18)
C65 0.0395(18) 0.022(2) 0.0434(18) -0.0040(16) 0.0257(14) -0.0038(17)
C66 0.0364(19) 0.027(2) 0.0402(18) -0.0048(16) 0.0226(14) 0.0008(18)
C67 0.096(3) 0.031(3) 0.111(3) -0.011(2) 0.077(2) 0.004(3)
C68 0.93(4) 0.115(13) 0.61(3) -0.135(17) 0.49(3) -0.15(2)
O11 0.561(19) 1.12(3) 0.188(9) -0.295(14) 0.000(12) 0.39(2)

loop_
_atom_type_symbol
_atom_type_description
_atom_type_scat_dispersion_real
_atom_type_scat_dispersion_imag
_atom_type_scat_source
C C 0.0033 0.0016 'International Tables Vol C Tables 4.2.6.8 and 6.1.1.4'
H H 0.0000 0.0000 'International Tables Vol C Tables 4.2.6.8 and 6.1.1.4'
N N 0.0061 0.0033 'International Tables Vol C Tables 4.2.6.8 and 6.1.1.4'
O O 0.0106 0.0060 'International Tables Vol C Tables 4.2.6.8 and 6.1.1.4'
Cl Cl 0.1484 0.1585 'International Tables Vol C Tables 4.2.6.8 and 6.1.1.4'
Cu Cu 0.3201 1.2651 'International Tables Vol C Tables 4.2.6.8 and 6.1.1.4'

loop_
_geom_angle_atom_site_label_1
_geom_angle_atom_site_label_2
_geom_angle_atom_site_label_3
_geom_angle
_geom_angle_site_symmetry_1
_geom_angle_site_symmetry_3
_geom_angle_publ_flag
O5 Cu1 O2 91.30(11) . . ?
O5 Cu1 N7 172.20(15) . . ?
O2 Cu1 N7 93.20(12) . . ?
O5 Cu1 N6 91.35(13) . . ?
O2 Cu1 N6 165.28(17) . . ?
N7 Cu1 N6 82.71(13) . . ?
O5 Cu1 O3 89.91(14) . . ?
O2 Cu1 O3 83.15(12) . . ?
N7 Cu1 O3 96.94(14) . . ?
N6 Cu1 O3 111.34(14) . . ?
O4 Cu2 N3 171.86(12) . . ?
O4 Cu2 N2 89.99(14) . . ?
N3 Cu2 N2 82.01(14) . . ?
O4 Cu2 O3 92.15(11) . . ?
N3 Cu2 O3 94.96(12) . . ?
N2 Cu2 O3 161.03(17) . . ?
O4 Cu2 O2 88.38(14) . . ?
N3 Cu2 O2 96.66(14) . . ?
N2 Cu2 O2 118.35(14) . . ?
O3 Cu2 O2 80.56(12) . . ?
O10 Cl1 O8 111.3(8) . . ?
O10 Cl1 O9 113.8(7) . . ?
O8 Cl1 O9 108.9(6) . . ?
O10 Cl1 O7 102.6(8) . . ?
O8 Cl1 O7 110.4(7) . . ?
O9 Cl1 O7 109.8(6) . . ?
C14 O2 Cu1 124.0(3) . . ?
C14 O2 Cu2 113.6(3) . . ?
Cu1 O2 Cu2 94.21(13) . . ?
C27 O3 Cu2 104.8(2) . . ?
C27 O3 Cu1 140.6(3) . . ?
Cu2 O3 Cu1 94.35(13) . . ?
C54 O4 Cu2 128.5(3) . . ?
C54 O5 Cu1 129.0(3) . . ?
H1W1 O1W H2W1 123.1 . . ?
C1 N1 C12 108.3(4) . . ?
C1 N1 C13 125.1(4) . . ?
C12 N1 C13 126.2(4) . . ?
C15 N2 C26 119.0(4) . . ?
C15 N2 Cu2 128.7(3) . . ?
C26 N2 Cu2 112.3(3) . . ?
C24 N3 C25 117.1(4) . . ?
C24 N3 Cu2 129.3(3) . . ?
C25 N3 Cu2 113.5(3) . . ?
C29 N4 C40 108.3(3) . . ?
C29 N4 C28 125.0(4) . . ?
C40 N4 C28 123.9(4) . . ?
C52 N5 C53 125.0(7) . . ?
C52 N5 C41 110.9(5) . . ?
C53 N5 C41 121.9(6) . . ?
C55 N6 C66 118.3(3) . . ?
C55 N6 Cu1 129.8(3) . . ?
C66 N6 Cu1 111.9(3) . . ?
C64 N7 C65 118.1(4) . . ?
C64 N7 Cu1 129.3(3) . . ?
C65 N7 Cu1 112.5(3) . . ?
C2 C1 N1 129.2(4) . . ?
C2 C1 C6 121.1(5) . . ?
N1 C1 C6 109.6(4) . . ?
C3 C2 C1 118.6(4) . . ?
C3 C2 H2A 120.8 . . ?
C1 C2 H2A 120.5 . . ?
C2 C3 C4 120.3(5) . . ?
C2 C3 H3A 119.7 . . ?
C4 C3 H3A 120.0 . . ?
C5 C4 C3 121.0(5) . . ?
C5 C4 H4A 118.9 . . ?
C3 C4 H4A 120.0 . . ?
C6 C5 C4 119.3(4) . . ?
C6 C5 H5A 119.5 . . ?
C4 C5 H5A 121.2 . . ?
C5 C6 C1 119.6(4) . . ?
C5 C6 C7 135.3(4) . . ?
C1 C6 C7 105.1(4) . . ?
C12 C7 C8 118.7(4) . . ?
C12 C7 C6 109.3(4) . . ?
C8 C7 C6 132.0(4) . . ?
C9 C8 C7 118.5(5) . . ?
C9 C8 H8A 121.1 . . ?
C7 C8 H8A 120.5 . . ?
C10 C9 C8 121.9(5) . . ?
C10 C9 H9A 118.9 . . ?
C8 C9 H9A 119.2 . . ?
C9 C10 C11 120.9(5) . . ?
C9 C10 H10A 119.4 . . ?
C11 C10 H10A 119.6 . . ?
C12 C11 C10 116.3(5) . . ?
C12 C11 H11A 121.4 . . ?
C10 C11 H11A 122.3 . . ?
C7 C12 C11 123.7(4) . . ?
C7 C12 N1 107.7(4) . . ?
C11 C12 N1 128.6(4) . . ?
N1 C13 C14 115.9(5) . . ?
N1 C13 H13A 108.3 . . ?
C14 C13 H13A 109.1 . . ?
N1 C13 H13B 107.7 . . ?
C14 C13 H13B 107.8 . . ?
H13A C13 H13B 107.7 . . ?
O1 C14 O2 124.1(5) . . ?
O1 C14 C13 114.3(5) . . ?
O2 C14 C13 121.6(4) . . ?
N2 C15 C16 119.9(5) . . ?
N2 C15 H15A 118.7 . . ?
C16 C15 H15A 121.4 . . ?
C17 C16 C15 121.7(6) . . ?
C17 C16 H16A 119.2 . . ?
C15 C16 H16A 119.1 . . ?
C16 C17 C18 119.9(4) . . ?
C16 C17 H17A 120.7 . . ?
C18 C17 H17A 119.4 . . ?
C17 C18 C26 116.6(5) . . ?
C17 C18 C19 127.3(4) . . ?
C26 C18 C19 116.0(5) . . ?
C20 C19 C18 123.0(4) . . ?
C20 C19 H19A 118.9 . . ?
C18 C19 H19A 118.1 . . ?
C19 C20 C21 122.8(6) . . ?
C19 C20 H20A 118.9 . . ?
C21 C20 H20A 118.3 . . ?
C22 C21 C25 116.5(4) . . ?
C22 C21 C20 126.6(5) . . ?
C25 C21 C20 116.9(5) . . ?
C21 C22 C23 120.4(5) . . ?
C21 C22 H22A 119.5 . . ?
C23 C22 H22A 120.0 . . ?
C24 C23 C22 120.0(5) . . ?
C24 C23 H23A 120.0 . . ?
C22 C23 H23A 120.0 . . ?
N3 C24 C23 122.1(4) . . ?
N3 C24 H24A 118.4 . . ?
C23 C24 H24A 119.6 . . ?
N3 C25 C21 123.8(4) . . ?
N3 C25 C26 115.2(4) . . ?
C21 C25 C26 121.0(4) . . ?
N2 C26 C18 122.8(5) . . ?
N2 C26 C25 117.0(3) . . ?
C18 C26 C25 120.3(5) . . ?
O3 C27 O6 123.0(4) . . ?
O3 C27 C28 124.2(4) . . ?
O6 C27 C28 112.7(5) . . ?
N4 C28 C27 117.2(5) . . ?
N4 C28 H28A 108.3 . . ?
C27 C28 H28A 108.1 . . ?
N4 C28 H28B 107.5 . . ?
C27 C28 H28B 107.8 . . ?
H28A C28 H28B 107.6 . . ?
N4 C29 C34 109.3(3) . . ?
N4 C29 C30 129.8(4) . . ?
C34 C29 C30 120.9(4) . . ?
C31 C30 C29 118.8(4) . . ?
C31 C30 H30A 120.7 . . ?
C29 C30 H30A 120.5 . . ?
C30 C31 C32 120.8(4) . . ?
C30 C31 H31A 119.6 . . ?
C32 C31 H31A 119.6 . . ?
C31 C32 C33 122.1(5) . . ?
C31 C32 H32A 119.4 . . ?
C33 C32 H32A 118.5 . . ?
C32 C33 C34 117.9(4) . . ?
C32 C33 H33A 121.8 . . ?
C34 C33 H33A 120.2 . . ?
C29 C34 C33 119.4(4) . . ?
C29 C34 C35 107.0(4) . . ?
C33 C34 C35 133.5(4) . . ?
C40 C35 C36 120.0(4) . . ?
C40 C35 C34 106.9(3) . . ?
C36 C35 C34 133.1(4) . . ?
C37 C36 C35 117.9(4) . . ?
C37 C36 H36A 121.5 . . ?
C35 C36 H36A 120.6 . . ?
C36 C37 C38 120.7(4) . . ?
C36 C37 H37A 119.1 . . ?
C38 C37 H37A 120.2 . . ?
C39 C38 C37 122.1(5) . . ?
C39 C38 H38A 119.6 . . ?
C37 C38 H38A 118.3 . . ?
C38 C39 C40 117.6(5) . . ?
C38 C39 H39A 121.8 . . ?
C40 C39 H39A 120.6 . . ?
C39 C40 C35 121.7(4) . . ?
C39 C40 N4 130.0(4) . . ?
C35 C40 N4 108.2(4) . . ?
C42 C41 C46 121.8(7) . . ?
C42 C41 N5 130.8(5) . . ?
C46 C41 N5 107.5(6) . . ?
C43 C42 C41 116.5(6) . . ?
C43 C42 H42A 123.0 . . ?
C41 C42 H42A 120.5 . . ?
C44 C43 C42 123.1(9) . . ?
C44 C43 H43A 118.8 . . ?
C42 C43 H43A 118.1 . . ?
C43 C44 C45 121.9(9) . . ?
C43 C44 H44A 119.7 . . ?
C45 C44 H44A 118.4 . . ?
C46 C45 C44 116.6(6) . . ?
C46 C45 H45A 121.4 . . ?
C44 C45 H45A 122.0 . . ?
C45 C46 C41 120.0(7) . . ?
C45 C46 C47 133.8(5) . . ?
C41 C46 C47 106.0(6) . . ?
C46 C47 C52 111.9(5) . . ?
C46 C47 C48 139.0(7) . . ?
C52 C47 C48 109.1(7) . . ?
C49 C48 C47 125.2(7) . . ?
C49 C48 H48A 119.4 . . ?
C47 C48 H48A 115.4 . . ?
C50 C49 C48 116.4(7) . . ?
C50 C49 H49A 123.4 . . ?
C48 C49 H49A 120.2 . . ?
C51 C50 C49 125.1(10) . . ?
C51 C50 H50A 118.8 . . ?
C49 C50 H50A 116.1 . . ?
C50 C51 C52 117.9(8) . . ?
C50 C51 H51A 121.4 . . ?
C52 C51 H51A 120.6 . . ?
N5 C52 C51 130.2(6) . . ?
N5 C52 C47 103.5(7) . . ?
C51 C52 C47 126.3(6) . . ?
N5 C53 C54 112.7(4) . . ?
N5 C53 H53A 109.4 . . ?
C54 C53 H53A 109.7 . . ?
N5 C53 H53B 108.7 . . ?
C54 C53 H53B 108.3 . . ?
H53A C53 H53B 108.0 . . ?
O4 C54 O5 129.5(4) . . ?
O4 C54 C53 113.2(4) . . ?
O5 C54 C53 117.4(4) . . ?
N6 C55 C56 122.3(5) . . ?
N6 C55 H55A 118.5 . . ?
C56 C55 H55A 119.2 . . ?
C57 C56 C55 120.1(5) . . ?
C57 C56 H56A 120.0 . . ?
C55 C56 H56A 119.9 . . ?
C56 C57 C58 120.5(4) . . ?
C56 C57 H57A 119.8 . . ?
C58 C57 H57A 119.7 . . ?
C66 C58 C57 115.9(4) . . ?
C66 C58 C59 117.9(4) . . ?
C57 C58 C59 126.2(4) . . ?
C60 C59 C58 122.5(4) . . ?
C60 C59 H59A 119.2 . . ?
C58 C59 H59A 118.3 . . ?
C59 C60 C61 121.0(5) . . ?
C59 C60 H60A 119.8 . . ?
C61 C60 H60A 119.2 . . ?
C62 C61 C65 117.1(4) . . ?
C62 C61 C60 125.8(5) . . ?
C65 C61 C60 117.0(4) . . ?
C63 C62 C61 120.0(4) . . ?
C63 C62 H62A 120.4 . . ?
C61 C62 H62A 119.6 . . ?
C62 C63 C64 119.4(4) . . ?
C62 C63 H63A 120.2 . . ?
C64 C63 H63A 120.4 . . ?
N7 C64 C63 122.4(3) . . ?
N7 C64 H64A 118.7 . . ?
C63 C64 H64A 118.9 . . ?
N7 C65 C61 122.9(4) . . ?
N7 C65 C66 116.6(4) . . ?
C61 C65 C66 120.4(3) . . ?
N6 C66 C58 122.9(4) . . ?
N6 C66 C65 116.1(3) . . ?
C58 C66 C65 120.9(4) . . ?
O11 C67 C68 99.6(6) . . ?
O11 C67 H67A 111.9 . . ?
C68 C67 H67A 111.9 . . ?
O11 C67 H67B 111.9 . . ?
C68 C67 H67B 111.9 . . ?
H67A C67 H67B 109.6 . . ?
C67 C68 H68A 109.5 . . ?
C67 C68 H68B 109.5 . . ?
H68A C68 H68B 109.5 . . ?
C67 C68 H68C 109.5 . . ?
H68A C68 H68C 109.5 . . ?
H68B C68 H68C 109.5 . . ?
C67 O11 H11B 109.5 . . ?

loop_
_geom_bond_atom_site_label_1
_geom_bond_atom_site_label_2
_geom_bond_distance
_geom_bond_site_symmetry_2
_geom_bond_publ_flag
Cu1 O5 1.942(3) . ?
Cu1 O2 1.972(2) . ?
Cu1 N7 1.981(3) . ?
Cu1 N6 1.987(3) . ?
Cu1 O3 2.290(4) . ?
Cu2 O4 1.952(3) . ?
Cu2 N3 1.983(4) . ?
Cu2 N2 1.999(3) . ?
Cu2 O3 2.029(2) . ?
Cu2 O2 2.345(4) . ?
Cl1 O10 1.386(8) . ?
Cl1 O8 1.415(8) . ?
Cl1 O9 1.487(8) . ?
Cl1 O7 1.565(9) . ?
O1 C14 1.230(5) . ?
O2 C14 1.281(6) . ?
O3 C27 1.257(6) . ?
O4 C54 1.248(5) . ?
O5 C54 1.255(5) . ?
O6 C27 1.260(6) . ?
O1W H1W1 0.8948 . ?
O1W H2W1 0.9041 . ?
N1 C1 1.399(7) . ?
N1 C12 1.405(5) . ?
N1 C13 1.455(6) . ?
N2 C15 1.327(6) . ?
N2 C26 1.358(6) . ?
N3 C24 1.338(6) . ?
N3 C25 1.366(5) . ?
N4 C29 1.367(6) . ?
N4 C40 1.415(5) . ?
N4 C28 1.471(6) . ?
N5 C52 1.405(8) . ?
N5 C53 1.438(6) . ?
N5 C41 1.446(10) . ?
N6 C55 1.334(6) . ?
N6 C66 1.360(5) . ?
N7 C64 1.328(5) . ?
N7 C65 1.342(4) . ?
C1 C2 1.389(6) . ?
C1 C6 1.406(6) . ?
C2 C3 1.363(8) . ?
C2 H2A 0.9599 . ?
C3 C4 1.403(7) . ?
C3 H3A 0.9601 . ?
C4 C5 1.376(6) . ?
C4 H4A 0.9601 . ?
C5 C6 1.366(6) . ?
C5 H5A 0.9601 . ?
C6 C7 1.448(6) . ?
C7 C12 1.387(6) . ?
C7 C8 1.404(5) . ?
C8 C9 1.383(7) . ?
C8 H8A 0.9600 . ?
C9 C10 1.382(8) . ?
C9 H9A 0.9601 . ?
C10 C11 1.404(6) . ?
C10 H10A 0.9601 . ?
C11 C12 1.389(7) . ?
C11 H11A 0.9602 . ?
C13 C14 1.509(8) . ?
C13 H13A 0.9598 . ?
C13 H13B 0.9601 . ?
C15 C16 1.396(6) . ?
C15 H15A 0.9600 . ?
C16 C17 1.342(9) . ?
C16 H16A 0.9601 . ?
C17 C18 1.378(9) . ?
C17 H17A 0.9601 . ?
C18 C26 1.409(5) . ?
C18 C19 1.460(9) . ?
C19 C20 1.276(9) . ?
C19 H19A 0.9601 . ?
C20 C21 1.433(6) . ?
C20 H20A 0.9602 . ?
C21 C22 1.368(8) . ?
C21 C25 1.401(7) . ?
C22 C23 1.377(7) . ?
C22 H22A 0.9601 . ?
C23 C24 1.374(7) . ?
C23 H23A 0.9599 . ?
C24 H24A 0.9600 . ?
C25 C26 1.416(7) . ?
C27 C28 1.487(6) . ?
C28 H28A 0.9600 . ?
C28 H28B 0.9597 . ?
C29 C34 1.394(5) . ?
C29 C30 1.395(6) . ?
C30 C31 1.366(7) . ?
C30 H30A 0.9599 . ?
C31 C32 1.370(7) . ?
C31 H31A 0.9598 . ?
C32 C33 1.379(6) . ?
C32 H32A 0.9595 . ?
C33 C34 1.409(6) . ?
C33 H33A 0.9597 . ?
C34 C35 1.443(6) . ?
C35 C40 1.388(6) . ?
C35 C36 1.413(5) . ?
C36 C37 1.375(7) . ?
C36 H36A 0.9599 . ?
C37 C38 1.397(7) . ?
C37 H37A 0.9597 . ?
C38 C39 1.367(6) . ?
C38 H38A 0.9600 . ?
C39 C40 1.386(6) . ?
C39 H39A 0.9600 . ?
C41 C42 1.388(10) . ?
C41 C46 1.411(7) . ?
C42 C43 1.352(11) . ?
C42 H42A 0.9600 . ?
C43 C44 1.348(8) . ?
C43 H43A 0.9599 . ?
C44 C45 1.404(11) . ?
C44 H44A 0.9600 . ?
C45 C46 1.374(11) . ?
C45 H45A 0.9600 . ?
C46 C47 1.418(10) . ?
C47 C52 1.444(10) . ?
C47 C48 1.551(9) . ?
C48 C49 1.412(14) . ?
C48 H48A 0.9599 . ?
C49 C50 1.387(11) . ?
C49 H49A 0.9598 . ?
C50 C51 1.378(9) . ?
C50 H50A 0.9598 . ?
C51 C52 1.422(11) . ?
C51 H51A 0.9600 . ?
C53 C54 1.543(7) . ?
C53 H53A 0.9597 . ?
C53 H53B 0.9600 . ?
C55 C56 1.369(6) . ?
C55 H55A 0.9601 . ?
C56 C57 1.354(8) . ?
C56 H56A 0.9599 . ?
C57 C58 1.410(7) . ?
C57 H57A 0.9600 . ?
C58 C66 1.403(5) . ?
C58 C59 1.417(8) . ?
C59 C60 1.336(8) . ?
C59 H59A 0.9600 . ?
C60 C61 1.468(6) . ?
C60 H60A 0.9599 . ?
C61 C62 1.393(6) . ?
C61 C65 1.404(6) . ?
C62 C63 1.348(6) . ?
C62 H62A 0.9600 . ?
C63 C64 1.395(6) . ?
C63 H63A 0.9602 . ?
C64 H64A 0.9599 . ?
C65 C66 1.422(6) . ?
C67 O11 1.4690(19) . ?
C67 C68 1.500(2) . ?
C67 H67A 0.9700 . ?
C67 H67B 0.9700 . ?
C68 H68A 0.9600 . ?
C68 H68B 0.9600 . ?
C68 H68C 0.9600 . ?
O11 H11B 0.8200 . ?

loop_
_geom_torsion_atom_site_label_1
_geom_torsion_atom_site_label_2
_geom_torsion_atom_site_label_3
_geom_torsion_atom_site_label_4
_geom_torsion
_geom_torsion_site_symmetry_1
_geom_torsion_site_symmetry_2
_geom_torsion_site_symmetry_3
_geom_torsion_site_symmetry_4
_geom_torsion_publ_flag
O5 Cu1 O2 C14 52.1(4) . . . . ?
N7 Cu1 O2 C14 -121.5(4) . . . . ?
N6 Cu1 O2 C14 -48.2(7) . . . . ?
O3 Cu1 O2 C14 141.9(4) . . . . ?
O5 Cu1 O2 Cu2 -70.21(14) . . . . ?
N7 Cu1 O2 Cu2 116.16(15) . . . . ?
N6 Cu1 O2 Cu2 -170.5(5) . . . . ?
O3 Cu1 O2 Cu2 19.55(11) . . . . ?
O4 Cu2 O2 C14 -60.0(3) . . . . ?
N3 Cu2 O2 C14 113.6(3) . . . . ?
N2 Cu2 O2 C14 29.1(3) . . . . ?
O3 Cu2 O2 C14 -152.5(3) . . . . ?
O4 Cu2 O2 Cu1 70.12(12) . . . . ?
N3 Cu2 O2 Cu1 -116.28(12) . . . . ?
N2 Cu2 O2 Cu1 159.23(14) . . . . ?
O3 Cu2 O2 Cu1 -22.33(12) . . . . ?
O4 Cu2 O3 C27 76.4(3) . . . . ?
N3 Cu2 O3 C27 -99.7(3) . . . . ?
N2 Cu2 O3 C27 -19.9(6) . . . . ?
O2 Cu2 O3 C27 164.4(3) . . . . ?
O4 Cu2 O3 Cu1 -68.90(14) . . . . ?
N3 Cu2 O3 Cu1 115.05(15) . . . . ?
N2 Cu2 O3 Cu1 -165.1(4) . . . . ?
O2 Cu2 O3 Cu1 19.11(10) . . . . ?
O5 Cu1 O3 C27 -51.2(4) . . . . ?
O2 Cu1 O3 C27 -142.5(4) . . . . ?
N7 Cu1 O3 C27 125.1(4) . . . . ?
N6 Cu1 O3 C27 40.2(4) . . . . ?
O5 Cu1 O3 Cu2 68.57(12) . . . . ?
O2 Cu1 O3 Cu2 -22.75(12) . . . . ?
N7 Cu1 O3 Cu2 -115.16(12) . . . . ?
N6 Cu1 O3 Cu2 159.99(13) . . . . ?
N3 Cu2 O4 C54 -164.0(10) . . . . ?
N2 Cu2 O4 C54 -153.9(5) . . . . ?
O3 Cu2 O4 C54 45.0(4) . . . . ?
O2 Cu2 O4 C54 -35.5(4) . . . . ?
O2 Cu1 O5 C54 44.7(5) . . . . ?
N7 Cu1 O5 C54 170.0(9) . . . . ?
N6 Cu1 O5 C54 -149.8(5) . . . . ?
O3 Cu1 O5 C54 -38.4(4) . . . . ?
O4 Cu2 N2 C15 -0.5(5) . . . . ?
N3 Cu2 N2 C15 178.1(5) . . . . ?
O3 Cu2 N2 C15 96.1(6) . . . . ?
O2 Cu2 N2 C15 -88.7(5) . . . . ?
O4 Cu2 N2 C26 -178.9(4) . . . . ?
N3 Cu2 N2 C26 -0.3(4) . . . . ?
O3 Cu2 N2 C26 -82.3(6) . . . . ?
O2 Cu2 N2 C26 92.9(4) . . . . ?
O4 Cu2 N3 C24 -169.7(10) . . . . ?
N2 Cu2 N3 C24 -179.9(5) . . . . ?
O3 Cu2 N3 C24 -18.7(5) . . . . ?
O2 Cu2 N3 C24 62.3(5) . . . . ?
O4 Cu2 N3 C25 11.0(14) . . . . ?
N2 Cu2 N3 C25 0.8(4) . . . . ?
O3 Cu2 N3 C25 161.9(4) . . . . ?
O2 Cu2 N3 C25 -117.0(3) . . . . ?
O5 Cu1 N6 C55 5.0(5) . . . . ?
O2 Cu1 N6 C55 105.4(7) . . . . ?
N7 Cu1 N6 C55 180.0(5) . . . . ?
O3 Cu1 N6 C55 -85.4(5) . . . . ?
O5 Cu1 N6 C66 -171.0(4) . . . . ?
O2 Cu1 N6 C66 -70.7(7) . . . . ?
N7 Cu1 N6 C66 4.0(4) . . . . ?
O3 Cu1 N6 C66 98.6(4) . . . . ?
O5 Cu1 N7 C64 -138.9(10) . . . . ?
O2 Cu1 N7 C64 -13.7(5) . . . . ?
N6 Cu1 N7 C64 -179.5(5) . . . . ?
O3 Cu1 N7 C64 69.8(5) . . . . ?
O5 Cu1 N7 C65 36.1(13) . . . . ?
O2 Cu1 N7 C65 161.3(4) . . . . ?
N6 Cu1 N7 C65 -4.5(4) . . . . ?
O3 Cu1 N7 C65 -115.2(3) . . . . ?
C12 N1 C1 C2 178.1(6) . . . . ?
C13 N1 C1 C2 -9.8(10) . . . . ?
C12 N1 C1 C6 1.1(6) . . . . ?
C13 N1 C1 C6 173.2(5) . . . . ?
N1 C1 C2 C3 -178.5(6) . . . . ?
C6 C1 C2 C3 -1.8(9) . . . . ?
C1 C2 C3 C4 0.1(9) . . . . ?
C2 C3 C4 C5 0.9(9) . . . . ?
C3 C4 C5 C6 0.0(8) . . . . ?
C4 C5 C6 C1 -1.7(8) . . . . ?
C4 C5 C6 C7 178.5(6) . . . . ?
C2 C1 C6 C5 2.7(8) . . . . ?
N1 C1 C6 C5 -180.0(5) . . . . ?
C2 C1 C6 C7 -177.4(5) . . . . ?
N1 C1 C6 C7 -0.1(6) . . . . ?
C5 C6 C7 C12 179.0(6) . . . . ?
C1 C6 C7 C12 -0.9(6) . . . . ?
C5 C6 C7 C8 -0.5(11) . . . . ?
C1 C6 C7 C8 179.7(6) . . . . ?
C12 C7 C8 C9 0.3(8) . . . . ?
C6 C7 C8 C9 179.6(6) . . . . ?
C7 C8 C9 C10 -1.6(10) . . . . ?
C8 C9 C10 C11 1.2(11) . . . . ?
C9 C10 C11 C12 0.5(10) . . . . ?
C8 C7 C12 C11 1.6(9) . . . . ?
C6 C7 C12 C11 -177.9(5) . . . . ?
C8 C7 C12 N1 -179.0(5) . . . . ?
C6 C7 C12 N1 1.5(6) . . . . ?
C10 C11 C12 C7 -1.9(9) . . . . ?
C10 C11 C12 N1 178.7(6) . . . . ?
C1 N1 C12 C7 -1.6(6) . . . . ?
C13 N1 C12 C7 -173.6(5) . . . . ?
C1 N1 C12 C11 177.8(6) . . . . ?
C13 N1 C12 C11 5.8(10) . . . . ?
C1 N1 C13 C14 78.6(7) . . . . ?
C12 N1 C13 C14 -110.6(6) . . . . ?
Cu1 O2 C14 O1 -130.2(4) . . . . ?
Cu2 O2 C14 O1 -17.1(6) . . . . ?
Cu1 O2 C14 C13 49.6(6) . . . . ?
Cu2 O2 C14 C13 162.7(4) . . . . ?
N1 C13 C14 O1 -166.4(5) . . . . ?
N1 C13 C14 O2 13.9(7) . . . . ?
C26 N2 C15 C16 -2.0(9) . . . . ?
Cu2 N2 C15 C16 179.7(5) . . . . ?
N2 C15 C16 C17 3.2(10) . . . . ?
C15 C16 C17 C18 -3.8(11) . . . . ?
C16 C17 C18 C26 3.0(9) . . . . ?
C16 C17 C18 C19 -179.6(6) . . . . ?
C17 C18 C19 C20 -178.0(7) . . . . ?
C26 C18 C19 C20 -0.6(9) . . . . ?
C18 C19 C20 C21 0.2(11) . . . . ?
C19 C20 C21 C22 178.2(7) . . . . ?
C19 C20 C21 C25 0.2(10) . . . . ?
C25 C21 C22 C23 -2.0(9) . . . . ?
C20 C21 C22 C23 179.9(6) . . . . ?
C21 C22 C23 C24 2.4(10) . . . . ?
C25 N3 C24 C23 0.0(8) . . . . ?
Cu2 N3 C24 C23 -179.3(4) . . . . ?
C22 C23 C24 N3 -1.4(10) . . . . ?
C24 N3 C25 C21 0.4(8) . . . . ?
Cu2 N3 C25 C21 179.8(4) . . . . ?
C24 N3 C25 C26 179.5(5) . . . . ?
Cu2 N3 C25 C26 -1.1(6) . . . . ?
C22 C21 C25 N3 0.6(9) . . . . ?
C20 C21 C25 N3 178.9(5) . . . . ?
C22 C21 C25 C26 -178.5(5) . . . . ?
C20 C21 C25 C26 -0.2(8) . . . . ?
C15 N2 C26 C18 1.4(8) . . . . ?
Cu2 N2 C26 C18 180.0(4) . . . . ?
C15 N2 C26 C25 -178.7(5) . . . . ?
Cu2 N2 C26 C25 -0.1(6) . . . . ?
C17 C18 C26 N2 -1.9(8) . . . . ?
C19 C18 C26 N2 -179.6(5) . . . . ?
C17 C18 C26 C25 178.2(5) . . . . ?
C19 C18 C26 C25 0.5(8) . . . . ?
N3 C25 C26 N2 0.8(7) . . . . ?
C21 C25 C26 N2 179.9(5) . . . . ?
N3 C25 C26 C18 -179.3(5) . . . . ?
C21 C25 C26 C18 -0.2(8) . . . . ?
Cu2 O3 C27 O6 7.2(6) . . . . ?
Cu1 O3 C27 O6 123.6(4) . . . . ?
Cu2 O3 C27 C28 -177.2(4) . . . . ?
Cu1 O3 C27 C28 -60.7(7) . . . . ?
C29 N4 C28 C27 -69.7(7) . . . . ?
C40 N4 C28 C27 131.5(5) . . . . ?
O3 C27 C28 N4 -2.2(8) . . . . ?
O6 C27 C28 N4 173.9(5) . . . . ?
C40 N4 C29 C34 -4.3(6) . . . . ?
C28 N4 C29 C34 -165.8(5) . . . . ?
C40 N4 C29 C30 176.6(6) . . . . ?
C28 N4 C29 C30 15.1(9) . . . . ?
N4 C29 C30 C31 178.4(6) . . . . ?
C34 C29 C30 C31 -0.6(9) . . . . ?
C29 C30 C31 C32 -1.4(9) . . . . ?
C30 C31 C32 C33 3.4(10) . . . . ?
C31 C32 C33 C34 -3.2(9) . . . . ?
N4 C29 C34 C33 -178.6(5) . . . . ?
C30 C29 C34 C33 0.6(8) . . . . ?
N4 C29 C34 C35 4.8(6) . . . . ?
C30 C29 C34 C35 -176.0(5) . . . . ?
C32 C33 C34 C29 1.2(8) . . . . ?
C32 C33 C34 C35 176.9(6) . . . . ?
C29 C34 C35 C40 -3.4(6) . . . . ?
C33 C34 C35 C40 -179.4(6) . . . . ?
C29 C34 C35 C36 177.4(6) . . . . ?
C33 C34 C35 C36 1.4(11) . . . . ?
C40 C35 C36 C37 0.4(8) . . . . ?
C34 C35 C36 C37 179.4(6) . . . . ?
C35 C36 C37 C38 0.2(9) . . . . ?
C36 C37 C38 C39 0.1(10) . . . . ?
C37 C38 C39 C40 -0.9(10) . . . . ?
C38 C39 C40 C35 1.5(9) . . . . ?
C38 C39 C40 N4 179.8(6) . . . . ?
C36 C35 C40 C39 -1.3(8) . . . . ?
C34 C35 C40 C39 179.4(5) . . . . ?
C36 C35 C40 N4 -179.8(5) . . . . ?
C34 C35 C40 N4 0.9(6) . . . . ?
C29 N4 C40 C39 -176.3(6) . . . . ?
C28 N4 C40 C39 -14.6(9) . . . . ?
C29 N4 C40 C35 2.1(6) . . . . ?
C28 N4 C40 C35 163.8(5) . . . . ?
C52 N5 C41 C42 176.6(5) . . . . ?
C53 N5 C41 C42 12.6(8) . . . . ?
C52 N5 C41 C46 -4.0(6) . . . . ?
C53 N5 C41 C46 -168.0(4) . . . . ?
C46 C41 C42 C43 -0.7(8) . . . . ?
N5 C41 C42 C43 178.7(5) . . . . ?
C41 C42 C43 C44 0.1(9) . . . . ?
C42 C43 C44 C45 1.0(11) . . . . ?
C43 C44 C45 C46 -1.5(10) . . . . ?
C44 C45 C46 C41 0.9(8) . . . . ?
C44 C45 C46 C47 177.2(6) . . . . ?
C42 C41 C46 C45 0.1(8) . . . . ?
N5 C41 C46 C45 -179.3(5) . . . . ?
C42 C41 C46 C47 -177.1(5) . . . . ?
N5 C41 C46 C47 3.5(6) . . . . ?
C45 C46 C47 C52 -178.5(6) . . . . ?
C41 C46 C47 C52 -1.9(6) . . . . ?
C45 C46 C47 C48 1.4(12) . . . . ?
C41 C46 C47 C48 178.1(6) . . . . ?
C46 C47 C48 C49 -177.1(7) . . . . ?
C52 C47 C48 C49 2.9(8) . . . . ?
C47 C48 C49 C50 -2.1(10) . . . . ?
C48 C49 C50 C51 0.3(11) . . . . ?
C49 C50 C51 C52 0.2(10) . . . . ?
C53 N5 C52 C51 -12.0(9) . . . . ?
C41 N5 C52 C51 -175.4(5) . . . . ?
C53 N5 C52 C47 166.1(5) . . . . ?
C41 N5 C52 C47 2.7(5) . . . . ?
C50 C51 C52 N5 178.7(5) . . . . ?
C50 C51 C52 C47 1.0(9) . . . . ?
C46 C47 C52 N5 -0.5(6) . . . . ?
C48 C47 C52 N5 179.5(4) . . . . ?
C46 C47 C52 C51 177.7(5) . . . . ?
C48 C47 C52 C51 -2.3(7) . . . . ?
C52 N5 C53 C54 -76.6(8) . . . . ?
C41 N5 C53 C54 85.0(7) . . . . ?
Cu2 O4 C54 O5 -2.6(9) . . . . ?
Cu2 O4 C54 C53 176.8(4) . . . . ?
Cu1 O5 C54 O4 2.2(9) . . . . ?
Cu1 O5 C54 C53 -177.1(4) . . . . ?
N5 C53 C54 O4 165.2(6) . . . . ?
N5 C53 C54 O5 -15.3(9) . . . . ?
C66 N6 C55 C56 2.3(8) . . . . ?
Cu1 N6 C55 C56 -173.5(5) . . . . ?
N6 C55 C56 C57 -1.3(10) . . . . ?
C55 C56 C57 C58 -0.1(10) . . . . ?
C56 C57 C58 C66 0.4(9) . . . . ?
C56 C57 C58 C59 -179.9(6) . . . . ?
C66 C58 C59 C60 1.8(10) . . . . ?
C57 C58 C59 C60 -177.9(7) . . . . ?
C58 C59 C60 C61 -3.4(11) . . . . ?
C59 C60 C61 C62 -178.3(7) . . . . ?
C59 C60 C61 C65 4.9(10) . . . . ?
C65 C61 C62 C63 0.8(9) . . . . ?
C60 C61 C62 C63 -176.0(6) . . . . ?
C61 C62 C63 C64 0.3(9) . . . . ?
C65 N7 C64 C63 3.3(8) . . . . ?
Cu1 N7 C64 C63 178.0(4) . . . . ?
C62 C63 C64 N7 -2.4(9) . . . . ?
C64 N7 C65 C61 -2.1(8) . . . . ?
Cu1 N7 C65 C61 -177.7(4) . . . . ?
C64 N7 C65 C66 179.9(5) . . . . ?
Cu1 N7 C65 C66 4.3(6) . . . . ?
C62 C61 C65 N7 0.1(8) . . . . ?
C60 C61 C65 N7 177.2(5) . . . . ?
C62 C61 C65 C66 178.0(5) . . . . ?
C60 C61 C65 C66 -4.9(8) . . . . ?
C55 N6 C66 C58 -2.0(8) . . . . ?
Cu1 N6 C66 C58 174.5(4) . . . . ?
C55 N6 C66 C65 -179.4(5) . . . . ?
Cu1 N6 C66 C65 -2.8(6) . . . . ?
C57 C58 C66 N6 0.7(8) . . . . ?
C59 C58 C66 N6 -179.1(5) . . . . ?
C57 C58 C66 C65 177.9(5) . . . . ?
C59 C58 C66 C65 -1.8(8) . . . . ?
N7 C65 C66 N6 -0.9(7) . . . . ?
C61 C65 C66 N6 -179.0(5) . . . . ?
N7 C65 C66 C58 -178.4(5) . . . . ?
C61 C65 C66 C58 3.6(8) . . . . ?
